data_4513535
loop_
_publ_author_name
'Yang, Jie'
'Liu, Xiaobin'
'Wang, Xiaoqing'
'Dai, Fangna'
'Zhou, Yan'
'Dong, Bin'
'Zhang, Liangliang'
'Liu, Yanru'
'Sun, Daofeng'

_publ_section_title
;
 Syntheses, Crystal Structures, and Properties of Four Metal--Organic
 Complexes Based on
 1,4,5,6,7,7-Hexachlorobicyclo[2.2.1]hept-5-ene-2,3-dicarboxylic Acid
;
_journal_issue 9
_journal_name_full 'Crystal Growth &amp; Design'
_journal_page_first 4198
_journal_paper_doi 10.1021/acs.cgd.5b00164
_journal_volume 15
_journal_year 2015
_chemical_formula_moiety 'C33 H18 Cl12 Cu2 N3 O9'
_chemical_formula_sum 'C33 H18 Cl12 Cu2 N3 O9'
_chemical_formula_weight 1152.98
_chemical_name_systematic
;
 ? 
;
_space_group_crystal_system monoclinic
_space_group_IT_number 14
_space_group_name_Hall '-P 2ybc'
_space_group_name_H-M_alt 'P 1 21/c 1'
_symmetry_space_group_name_Hall '-P 2ybc'
_symmetry_space_group_name_H-M 'P 1 21/c 1'
_atom_sites_solution_hydrogens geom
_atom_sites_solution_primary direct
_atom_sites_solution_secondary difmap
_audit_creation_date 2014-05-24
_audit_creation_method
;
Olex2 1.2
(compiled 2014.03.20 svn.r2914 for OlexSys, GUI svn.r4816)
;
_cell_angle_alpha 90.00
_cell_angle_beta 110.765(8)
_cell_angle_gamma 90.00
_cell_formula_units_Z 4
_cell_length_a 12.316(3)
_cell_length_b 13.288(3)
_cell_length_c 29.130(6)
_cell_measurement_reflns_used 2741
_cell_measurement_temperature 293(2)
_cell_measurement_theta_max 22.79
_cell_measurement_theta_min 2.34
_cell_volume 4457.6(18)
_computing_data_reduction 'SAINT v7.23A (Bruker, 2003)'
_computing_molecular_graphics 'Olex2 (Dolomanov et al., 2009)'
_computing_publication_material 'Olex2 (Dolomanov et al., 2009)'
_computing_structure_refinement 'XL (Sheldrick, 2008)'
_computing_structure_solution 'SHELXS-97 (Sheldrick, 1990)'
_diffrn_ambient_temperature 293(2)
_diffrn_measured_fraction_theta_full 0.997
_diffrn_measured_fraction_theta_max 0.997
_diffrn_measurement_device_type 'CCD area detector'
_diffrn_measurement_method 'phi and omega scans'
_diffrn_radiation_monochromator graphite
_diffrn_radiation_type MoK\a
_diffrn_radiation_wavelength 0.71073
_diffrn_reflns_av_R_equivalents 0.0570
_diffrn_reflns_av_unetI/netI 0.0747
_diffrn_reflns_limit_h_max 14
_diffrn_reflns_limit_h_min -13
_diffrn_reflns_limit_k_max 15
_diffrn_reflns_limit_k_min -15
_diffrn_reflns_limit_l_max 34
_diffrn_reflns_limit_l_min -28
_diffrn_reflns_number 21998
_diffrn_reflns_theta_full 25.03
_diffrn_reflns_theta_max 25.03
_diffrn_reflns_theta_min 1.71
_diffrn_source 'fine-focus sealed tube'
_exptl_absorpt_coefficient_mu 1.726
_exptl_absorpt_correction_type none
_exptl_crystal_colour blue
_exptl_crystal_density_diffrn 1.718
_exptl_crystal_density_method 'not measured'
_exptl_crystal_description block
_exptl_crystal_F_000 2284
_exptl_crystal_size_max 0.13
_exptl_crystal_size_mid 0.12
_exptl_crystal_size_min 0.11
_platon_squeeze_details
;
;
_refine_diff_density_max 1.309
_refine_diff_density_min -0.528
_refine_diff_density_rms 0.094
_refine_ls_extinction_method none
_refine_ls_goodness_of_fit_ref 1.009
_refine_ls_hydrogen_treatment constr
_refine_ls_matrix_type full
_refine_ls_number_parameters 533
_refine_ls_number_reflns 7856
_refine_ls_number_restraints 0
_refine_ls_restrained_S_all 1.009
_refine_ls_R_factor_all 0.0992
_refine_ls_R_factor_gt 0.0588
_refine_ls_shift/su_max 0.001
_refine_ls_shift/su_mean 0.000
_refine_ls_structure_factor_coef Fsqd
_refine_ls_weighting_details 'calc w=1/[\s^2^(Fo^2^)+(0.0814P)^2^+0.0000P] where P=(Fo^2^+2Fc^2^)/3'
_refine_ls_weighting_scheme calc
_refine_ls_wR_factor_gt 0.1450
_refine_ls_wR_factor_ref 0.1621
_reflns_number_gt 4728
_reflns_number_total 7856
_reflns_threshold_expression >2sigma(I)
_cod_data_source_file cg5b00164_si_002.cif
_cod_data_source_block a
_cod_depositor_comments 'Adding full bibliography for 4513533--4513536.cif.'
_cod_original_cell_volume 4457.6(17)
_cod_database_code 4513535
_olex2_refinement_description
;
1. Fixed Uiso
 At 1.2 times of:
  All C(H) groups
 At 1.5 times of:
  All O(H,H) groups
2.a Rotating group:
 O1W(H1WA,H1WB)
2.b Ternary CH refined with riding coordinates:
 C2(H2), C4(H4), C12(H12), C11(H11)
2.c Aromatic/amide H refined with riding coordinates:
 C32(H32), C33(H33), C30(H30), C29(H29), C28(H28), C23(H23), C26(H26),
 C25(H25), C22(H22), C27(H27), C19(H19), C20(H20)
;

loop_
_space_group_symop_id
_space_group_symop_operation_xyz
1 'x, y, z'
2 '-x, y+1/2, -z+1/2'
3 '-x, -y, -z'
4 'x, -y-1/2, z-1/2'

loop_
_atom_site_label
_atom_site_type_symbol
_atom_site_fract_x
_atom_site_fract_y
_atom_site_fract_z
_atom_site_U_iso_or_equiv
_atom_site_adp_type
_atom_site_occupancy
_atom_site_calc_flag
_atom_site_refinement_flags_posn
Cu1 Cu 0.65576(5) 0.82427(4) 0.84315(3) 0.0345(2) Uani 1 d .
Cu2 Cu 1.16498(5) 0.90827(5) 0.84098(3) 0.0430(2) Uani 1 d .
Cl4 Cl 0.97155(12) 0.41099(10) 0.80952(6) 0.0450(4) Uani 1 d .
Cl8 Cl 0.24784(13) 1.28448(11) 0.84589(7) 0.0588(5) Uani 1 d .
Cl5 Cl 1.21342(12) 0.53764(12) 0.88394(8) 0.0702(6) Uani 1 d .
Cl11 Cl 0.70944(14) 1.19511(14) 0.89202(11) 0.1088(10) Uani 1 d .
Cl2 Cl 0.75940(15) 0.45395(12) 0.85964(8) 0.0740(6) Uani 1 d .
Cl10 Cl 0.48261(16) 1.32773(11) 0.80967(8) 0.0728(6) Uani 1 d .
Cl3 Cl 1.03659(17) 0.36739(12) 0.91088(7) 0.0694(5) Uani 1 d .
Cl9 Cl 0.52337(17) 1.36545(13) 0.91016(9) 0.0883(7) Uani 1 d .
Cl1 Cl 0.8740(2) 0.58977(19) 0.96051(8) 0.1136(10) Uani 1 d .
Cl6 Cl 1.1521(2) 0.64751(17) 0.97380(7) 0.1055(9) Uani 1 d .
Cl7 Cl 0.3321(2) 1.14520(17) 0.94521(8) 0.0930(7) Uani 1 d .
Cl12 Cl 0.6148(2) 1.08092(19) 0.97148(9) 0.1313(11) Uani 1 d .
O1 O 0.7456(3) 0.6987(2) 0.85962(14) 0.0350(9) Uani 1 d .
O8 O 0.2485(3) 1.0329(3) 0.84914(15) 0.0407(10) Uani 1 d .
O5 O 0.5947(3) 0.9587(2) 0.81987(14) 0.0398(10) Uani 1 d .
O2 O 0.7811(3) 0.7582(3) 0.79571(15) 0.0462(10) Uani 1 d .
O3 O 1.0982(3) 0.7755(3) 0.82484(19) 0.0610(14) Uani 1 d .
O7 O 0.2765(3) 0.9878(3) 0.78063(16) 0.0497(11) Uani 1 d .
O6 O 0.5073(3) 0.9497(3) 0.87403(16) 0.0469(10) Uani 1 d .
O4 O 1.0145(4) 0.7834(3) 0.88105(17) 0.0637(13) Uani 1 d .
N2 N 0.7809(4) 0.8881(3) 0.90001(18) 0.0378(11) Uani 1 d .
C31 C 0.9545(4) 0.9764(4) 0.9791(2) 0.0398(14) Uani 1 d .
O1W O 1.3194(4) 0.8439(3) 0.8759(2) 0.0825(17) Uani 1 d .
H1WA H 1.3120 0.7796 0.8748 0.124 Uiso 1 d GR
H1WB H 1.3458 0.8628 0.9060 0.124 Uiso 1 d GR
N1 N 0.5108(4) 0.7495(3) 0.80371(18) 0.0414(12) Uani 1 d .
N3 N -0.0141(3) 0.4812(3) 0.69047(17) 0.0351(11) Uani 1 d .
C5 C 1.0698(4) 0.5603(4) 0.8791(2) 0.0410(14) Uani 1 d .
C3 C 1.0402(4) 0.7400(4) 0.8487(2) 0.0418(15) Uani 1 d .
C17 C 0.5244(6) 1.1401(5) 0.9210(2) 0.0590(19) Uani 1 d .
C15 C 0.4146(6) 1.1624(4) 0.9098(2) 0.0504(16) Uani 1 d .
C9 C 0.9429(7) 0.5725(5) 0.9201(2) 0.0568(19) Uani 1 d .
C6 C 1.0504(6) 0.5931(5) 0.9250(2) 0.0550(18) Uani 1 d .
C32 C 0.9336(6) 1.0053(6) 0.9329(3) 0.085(3) Uani 1 d .
H32 H 0.9781 1.0565 0.9267 0.102 Uiso 1 calc R
C33 C 0.8457(6) 0.9600(6) 0.8932(3) 0.079(3) Uani 1 d .
H33 H 0.8335 0.9820 0.8615 0.094 Uiso 1 calc R
C30 C 0.8836(8) 0.9043(7) 0.9852(3) 0.118(4) Uani 1 d .
H30 H 0.8904 0.8840 1.0167 0.141 Uiso 1 calc R
C29 C 0.8006(8) 0.8601(7) 0.9446(3) 0.105(3) Uani 1 d .
H29 H 0.7567 0.8075 0.9499 0.126 Uiso 1 calc R
C28 C 0.0965(5) 0.6311(4) 0.7008(3) 0.0582(19) Uani 1 d .
H28 H 0.0990 0.6983 0.6922 0.070 Uiso 1 calc R
C8 C 0.8842(5) 0.5257(4) 0.8690(2) 0.0383(14) Uani 1 d .
C1 C 0.7961(4) 0.6958(4) 0.8283(2) 0.0319(13) Uani 1 d .
C2 C 0.8733(4) 0.6063(3) 0.82975(19) 0.0278(12) Uani 1 d .
H2 H 0.8394 0.5726 0.7979 0.033 Uiso 1 calc R
C23 C 0.4118(4) 0.7965(4) 0.7784(2) 0.0420(15) Uani 1 d .
H23 H 0.4121 0.8663 0.7761 0.050 Uiso 1 calc R
C4 C 1.0020(4) 0.6312(4) 0.8360(2) 0.0322(13) Uani 1 d .
H4 H 1.0165 0.6111 0.8063 0.039 Uiso 1 calc R
C18 C 0.4860(5) 1.2713(4) 0.8644(3) 0.0505(17) Uani 1 d .
C7 C 0.9905(5) 0.4646(4) 0.8678(2) 0.0365(13) Uani 1 d .
C26 C 0.0810(4) 0.4372(4) 0.7212(2) 0.0366(14) Uani 1 d .
H26 H 0.0773 0.3693 0.7283 0.044 Uiso 1 calc R
C25 C 0.1846(4) 0.4872(4) 0.7429(2) 0.0373(13) Uani 1 d .
H25 H 0.2487 0.4530 0.7641 0.045 Uiso 1 calc R
C16 C 0.5619(5) 1.1753(4) 0.8786(3) 0.0563(19) Uani 1 d .
C14 C 0.3738(4) 1.2114(4) 0.8606(2) 0.0386(14) Uani 1 d .
C12 C 0.3724(4) 1.1335(4) 0.8208(2) 0.0300(12) Uani 1 d .
H12 H 0.3462 1.1684 0.7891 0.036 Uiso 1 calc R
C22 C 0.3093(4) 0.7461(4) 0.7555(2) 0.0431(15) Uani 1 d .
H22 H 0.2428 0.7824 0.7382 0.052 Uiso 1 calc R
C13 C 0.2930(4) 1.0438(4) 0.8162(2) 0.0349(14) Uani 1 d .
C11 C 0.5046(4) 1.1066(3) 0.8339(2) 0.0332(13) Uani 1 d .
H11 H 0.5288 1.1289 0.8069 0.040 Uiso 1 calc R
C24 C 0.1935(4) 0.5876(4) 0.7334(2) 0.0348(13) Uani 1 d .
C10 C 0.5367(4) 0.9958(4) 0.8442(2) 0.0342(13) Uani 1 d .
C21 C 0.3030(4) 0.6432(4) 0.7576(2) 0.0391(14) Uani 1 d .
C27 C -0.0052(5) 0.5776(4) 0.6803(3) 0.0528(18) Uani 1 d .
H27 H -0.0698 0.6101 0.6585 0.063 Uiso 1 calc R
C19 C 0.5053(5) 0.6492(4) 0.8051(3) 0.076(3) Uani 1 d .
H19 H 0.5726 0.6138 0.8222 0.091 Uiso 1 calc R
C20 C 0.4060(5) 0.5966(4) 0.7828(3) 0.081(3) Uani 1 d .
H20 H 0.4081 0.5267 0.7847 0.097 Uiso 1 calc R

loop_
_atom_site_aniso_label
_atom_site_aniso_U_11
_atom_site_aniso_U_22
_atom_site_aniso_U_33
_atom_site_aniso_U_23
_atom_site_aniso_U_13
_atom_site_aniso_U_12
Cu1 0.0235(3) 0.0259(4) 0.0453(4) -0.0101(3) 0.0013(3) 0.0030(3)
Cu2 0.0266(4) 0.0246(4) 0.0763(6) 0.0082(4) 0.0164(4) -0.0011(3)
Cl4 0.0480(8) 0.0275(7) 0.0579(10) -0.0100(7) 0.0166(7) -0.0002(6)
Cl8 0.0479(9) 0.0334(8) 0.1028(15) -0.0005(9) 0.0361(9) 0.0139(7)
Cl5 0.0288(8) 0.0501(10) 0.1113(15) -0.0099(10) -0.0005(9) 0.0106(7)
Cl11 0.0268(9) 0.0598(11) 0.212(3) -0.0481(15) 0.0084(12) -0.0120(8)
Cl2 0.0622(11) 0.0413(9) 0.1393(18) 0.0169(11) 0.0614(12) -0.0032(8)
Cl10 0.0789(12) 0.0288(8) 0.1322(18) 0.0166(10) 0.0640(13) 0.0016(8)
Cl3 0.0973(14) 0.0426(10) 0.0688(12) 0.0263(9) 0.0302(11) 0.0284(9)
Cl9 0.0774(13) 0.0412(10) 0.137(2) -0.0436(12) 0.0264(13) -0.0153(9)
Cl1 0.176(2) 0.125(2) 0.0667(14) 0.0351(14) 0.0762(16) 0.0816(18)
Cl6 0.1222(18) 0.0851(15) 0.0567(13) -0.0246(11) -0.0330(12) 0.0261(13)
Cl7 0.1380(19) 0.0889(15) 0.0693(14) -0.0079(12) 0.0580(14) -0.0169(14)
Cl12 0.153(2) 0.0993(18) 0.0702(15) -0.0059(14) -0.0483(15) 0.0352(16)
O1 0.0245(18) 0.0277(19) 0.046(2) -0.0039(18) 0.0045(18) 0.0033(15)
O8 0.029(2) 0.027(2) 0.063(3) -0.0009(19) 0.013(2) -0.0035(16)
O5 0.032(2) 0.0233(19) 0.055(3) -0.0108(18) 0.0040(19) 0.0048(16)
O2 0.040(2) 0.032(2) 0.060(3) 0.012(2) 0.010(2) 0.0094(18)
O3 0.036(2) 0.024(2) 0.131(4) 0.004(2) 0.039(3) -0.0033(17)
O7 0.040(2) 0.034(2) 0.061(3) -0.007(2) 0.001(2) -0.0001(18)
O6 0.035(2) 0.033(2) 0.064(3) 0.006(2) 0.008(2) 0.0029(17)
O4 0.072(3) 0.031(2) 0.072(3) -0.017(2) 0.006(3) -0.001(2)
N2 0.029(2) 0.029(2) 0.049(3) -0.006(2) 0.005(2) 0.001(2)
C31 0.033(3) 0.037(3) 0.041(4) -0.003(3) 0.003(3) 0.001(2)
O1W 0.044(3) 0.046(3) 0.146(5) 0.025(3) 0.020(3) 0.004(2)
N1 0.029(2) 0.022(2) 0.061(3) -0.010(2) 0.001(2) -0.0015(19)
N3 0.030(2) 0.023(2) 0.052(3) -0.001(2) 0.015(2) -0.0002(19)
C5 0.026(3) 0.036(3) 0.051(4) -0.001(3) 0.000(3) 0.007(2)
C3 0.019(3) 0.029(3) 0.064(4) 0.000(3) -0.003(3) 0.005(2)
C17 0.063(5) 0.040(4) 0.047(4) -0.017(3) -0.013(3) 0.004(3)
C15 0.068(5) 0.036(3) 0.046(4) -0.003(3) 0.019(3) -0.003(3)
C9 0.085(5) 0.039(4) 0.043(4) 0.008(3) 0.020(4) 0.037(4)
C6 0.065(5) 0.044(4) 0.037(4) -0.001(3) -0.006(3) 0.015(3)
C32 0.078(5) 0.111(7) 0.053(5) -0.018(5) 0.008(4) -0.065(5)
C33 0.063(5) 0.123(7) 0.043(4) -0.007(4) 0.011(4) -0.053(5)
C30 0.132(8) 0.151(9) 0.038(5) 0.010(5) -0.009(5) -0.096(7)
C29 0.139(8) 0.102(7) 0.051(5) 0.007(5) 0.003(5) -0.083(6)
C28 0.034(3) 0.027(3) 0.094(5) 0.004(3) -0.002(3) 0.001(3)
C8 0.044(3) 0.030(3) 0.047(4) 0.005(3) 0.024(3) 0.006(2)
C1 0.023(3) 0.023(3) 0.042(3) -0.004(3) 0.002(3) -0.001(2)
C2 0.024(3) 0.022(3) 0.035(3) -0.005(2) 0.008(2) -0.002(2)
C23 0.032(3) 0.029(3) 0.051(4) -0.006(3) -0.003(3) 0.005(2)
C4 0.025(3) 0.023(3) 0.044(3) -0.006(3) 0.007(2) -0.001(2)
C18 0.039(3) 0.019(3) 0.090(5) -0.012(3) 0.019(3) -0.003(2)
C7 0.044(3) 0.021(3) 0.045(4) 0.002(3) 0.015(3) 0.007(2)
C26 0.039(3) 0.018(3) 0.053(4) 0.002(3) 0.016(3) 0.004(2)
C25 0.033(3) 0.030(3) 0.042(3) -0.005(3) 0.004(3) 0.002(2)
C16 0.027(3) 0.031(3) 0.096(6) -0.015(4) 0.004(3) -0.001(2)
C14 0.030(3) 0.022(3) 0.060(4) -0.002(3) 0.012(3) -0.003(2)
C12 0.024(3) 0.025(3) 0.039(3) 0.005(2) 0.009(2) 0.006(2)
C22 0.022(3) 0.029(3) 0.062(4) -0.008(3) -0.005(3) 0.001(2)
C13 0.023(3) 0.017(3) 0.050(4) -0.003(3) -0.005(3) 0.012(2)
C11 0.027(3) 0.018(2) 0.055(4) -0.007(3) 0.015(3) 0.000(2)
C24 0.030(3) 0.025(3) 0.043(4) -0.005(3) 0.006(3) 0.000(2)
C10 0.019(3) 0.027(3) 0.044(4) -0.001(3) -0.003(3) 0.000(2)
C21 0.027(3) 0.028(3) 0.055(4) -0.003(3) 0.006(3) 0.001(2)
C27 0.026(3) 0.030(3) 0.088(5) 0.005(3) 0.003(3) 0.003(2)
C19 0.038(4) 0.029(3) 0.125(7) -0.005(4) -0.015(4) 0.007(3)
C20 0.036(4) 0.019(3) 0.144(7) -0.004(4) -0.021(4) -0.002(3)

loop_
_atom_type_symbol
_atom_type_description
_atom_type_scat_dispersion_real
_atom_type_scat_dispersion_imag
_atom_type_scat_source
C C 0.0033 0.0016 'International Tables Vol C Tables 4.2.6.8 and 6.1.1.4'
H H 0.0000 0.0000 'International Tables Vol C Tables 4.2.6.8 and 6.1.1.4'
Cl Cl 0.1484 0.1585 'International Tables Vol C Tables 4.2.6.8 and 6.1.1.4'
Cu Cu 0.3201 1.2651 'International Tables Vol C Tables 4.2.6.8 and 6.1.1.4'
N N 0.0061 0.0033 'International Tables Vol C Tables 4.2.6.8 and 6.1.1.4'
O O 0.0106 0.0060 'International Tables Vol C Tables 4.2.6.8 and 6.1.1.4'

loop_
_geom_angle_atom_site_label_1
_geom_angle_atom_site_label_2
_geom_angle_atom_site_label_3
_geom_angle
_geom_angle_site_symmetry_1
_geom_angle_site_symmetry_3
O1 Cu1 N2 87.48(16) . .
O1 Cu1 N1 91.66(15) . .
O5 Cu1 O1 166.06(16) . .
O5 Cu1 N2 89.38(16) . .
O5 Cu1 N1 95.62(16) . .
N2 Cu1 N1 161.3(2) . .
O8 Cu2 O3 168.79(18) 1_655 .
O8 Cu2 O1W 86.25(17) 1_655 .
O8 Cu2 N3 90.48(16) 1_655 2_656
O3 Cu2 O1W 88.83(18) . .
O3 Cu2 N3 94.85(17) . 2_656
O1W Cu2 N3 175.8(2) . 2_656
C1 O1 Cu1 103.1(3) . .
C13 O8 Cu2 111.1(3) . 1_455
C10 O5 Cu1 112.6(4) . .
C3 O3 Cu2 119.1(4) . .
C33 N2 Cu1 121.1(4) . .
C29 N2 Cu1 121.7(4) . .
C29 N2 C33 117.2(6) . .
C32 C31 C31 122.0(7) . 3_777
C32 C31 C30 115.7(6) . .
C30 C31 C31 122.2(7) . 3_777
Cu2 O1W H1WA 109.7 . .
Cu2 O1W H1WB 110.0 . .
H1WA O1W H1WB 108.9 . .
C23 N1 Cu1 122.5(3) . .
C23 N1 C19 115.9(5) . .
C19 N1 Cu1 121.3(4) . .
C26 N3 Cu2 123.1(3) . 2_646
C27 N3 Cu2 120.1(4) . 2_646
C27 N3 C26 116.8(5) . .
C6 C5 Cl5 116.9(4) . .
C6 C5 C4 109.4(4) . .
C6 C5 C7 98.0(5) . .
C4 C5 Cl5 114.1(4) . .
C4 C5 C7 101.9(4) . .
C7 C5 Cl5 114.6(4) . .
O3 C3 C4 114.3(6) . .
O4 C3 O3 126.7(6) . .
O4 C3 C4 119.0(6) . .
C15 C17 Cl12 128.7(7) . .
C15 C17 C16 108.0(6) . .
C16 C17 Cl12 123.2(5) . .
C17 C15 Cl7 127.3(6) . .
C17 C15 C14 107.7(6) . .
C14 C15 Cl7 124.9(5) . .
C6 C9 Cl1 129.3(6) . .
C6 C9 C8 107.4(5) . .
C8 C9 Cl1 123.3(6) . .
C5 C6 Cl6 124.7(5) . .
C9 C6 Cl6 126.8(6) . .
C9 C6 C5 108.5(5) . .
C31 C32 H32 119.2 . .
C31 C32 C33 121.5(7) . .
C33 C32 H32 119.2 . .
N2 C33 C32 121.5(7) . .
N2 C33 H33 119.2 . .
C32 C33 H33 119.2 . .
C31 C30 H30 119.9 . .
C31 C30 C29 120.2(7) . .
C29 C30 H30 119.9 . .
N2 C29 C30 123.7(7) . .
N2 C29 H29 118.1 . .
C30 C29 H29 118.1 . .
C24 C28 H28 119.4 . .
C24 C28 C27 121.3(5) . .
C27 C28 H28 119.4 . .
C9 C8 Cl2 117.2(4) . .
C9 C8 C7 97.1(4) . .
C2 C8 Cl2 115.1(4) . .
C2 C8 C9 109.0(4) . .
C2 C8 C7 101.5(4) . .
C7 C8 Cl2 114.5(4) . .
O1 C1 C2 117.7(5) . .
O2 C1 O1 123.9(5) . .
O2 C1 C2 118.2(5) . .
C8 C2 H2 106.3 . .
C8 C2 C4 104.0(4) . .
C1 C2 C8 117.1(4) . .
C1 C2 H2 106.3 . .
C1 C2 C4 116.0(4) . .
C4 C2 H2 106.3 . .
N1 C23 H23 118.6 . .
N1 C23 C22 122.8(5) . .
C22 C23 H23 118.6 . .
C5 C4 C2 101.4(4) . .
C5 C4 H4 109.5 . .
C3 C4 C5 110.4(4) . .
C3 C4 C2 116.2(4) . .
C3 C4 H4 109.5 . .
C2 C4 H4 109.5 . .
Cl10 C18 Cl9 107.4(3) . .
C16 C18 Cl10 114.4(5) . .
C16 C18 Cl9 114.3(5) . .
C16 C18 C14 92.0(4) . .
C14 C18 Cl10 114.8(4) . .
C14 C18 Cl9 113.6(4) . .
Cl3 C7 Cl4 106.7(3) . .
C5 C7 Cl4 112.8(4) . .
C5 C7 Cl3 115.4(4) . .
C8 C7 Cl4 113.9(4) . .
C8 C7 Cl3 115.6(4) . .
C8 C7 C5 92.3(4) . .
N3 C26 H26 118.4 . .
N3 C26 C25 123.2(5) . .
C25 C26 H26 118.4 . .
C26 C25 H25 119.9 . .
C24 C25 C26 120.2(5) . .
C24 C25 H25 119.9 . .
C17 C16 Cl11 116.9(5) . .
C17 C16 C18 98.1(5) . .
C17 C16 C11 108.7(5) . .
C18 C16 Cl11 114.8(4) . .
C11 C16 Cl11 114.1(4) . .
C11 C16 C18 102.2(5) . .
C15 C14 Cl8 116.4(4) . .
C15 C14 C18 99.6(5) . .
C15 C14 C12 109.8(4) . .
C18 C14 Cl8 114.8(4) . .
C12 C14 Cl8 114.5(4) . .
C12 C14 C18 99.7(4) . .
C14 C12 H12 107.6 . .
C14 C12 C11 103.6(4) . .
C13 C12 C14 115.3(4) . .
C13 C12 H12 107.6 . .
C13 C12 C11 114.9(4) . .
C11 C12 H12 107.6 . .
C23 C22 H22 119.3 . .
C21 C22 C23 121.4(5) . .
C21 C22 H22 119.3 . .
O8 C13 C12 117.4(5) . .
O7 C13 O8 125.4(5) . .
O7 C13 C12 117.2(6) . .
C16 C11 C12 101.2(4) . .
C16 C11 H11 108.6 . .
C12 C11 H11 108.6 . .
C10 C11 C16 113.4(5) . .
C10 C11 C12 116.1(4) . .
C10 C11 H11 108.6 . .
C28 C24 C25 116.1(5) . .
C28 C24 C21 123.0(5) . .
C25 C24 C21 120.9(5) . .
O5 C10 C11 115.0(5) . .
O6 C10 O5 124.8(5) . .
O6 C10 C11 120.2(5) . .
C22 C21 C24 122.2(5) . .
C20 C21 C22 114.8(5) . .
C20 C21 C24 123.0(5) . .
N3 C27 C28 122.4(5) . .
N3 C27 H27 118.8 . .
C28 C27 H27 118.8 . .
N1 C19 H19 118.5 . .
N1 C19 C20 123.1(5) . .
C20 C19 H19 118.5 . .
C21 C20 H20 119.0 . .
C19 C20 C21 122.0(5) . .
C19 C20 H20 119.0 . .

loop_
_geom_bond_atom_site_label_1
_geom_bond_atom_site_label_2
_geom_bond_distance
_geom_bond_site_symmetry_2
Cu1 O1 1.966(3) .
Cu1 O5 1.963(3) .
Cu1 N2 2.007(4) .
Cu1 N1 2.010(4) .
Cu2 O8 1.920(3) 1_655
Cu2 O3 1.933(4) .
Cu2 O1W 2.003(4) .
Cu2 N3 2.006(4) 2_656
Cl4 C7 1.778(6) .
Cl8 C14 1.750(5) .
Cl5 C5 1.749(5) .
Cl11 C16 1.738(6) .
Cl2 C8 1.746(6) .
Cl10 C18 1.748(7) .
Cl3 C7 1.750(5) .
Cl9 C18 1.767(6) .
Cl1 C9 1.693(7) .
Cl6 C6 1.689(6) .
Cl7 C15 1.700(7) .
Cl12 C17 1.691(7) .
O1 C1 1.273(6) .
O8 Cu2 1.920(3) 1_455
O8 C13 1.269(7) .
O5 C10 1.270(6) .
O2 C1 1.225(6) .
O3 C3 1.251(7) .
O7 C13 1.233(6) .
O6 C10 1.219(6) .
O4 C3 1.239(7) .
N2 C33 1.304(8) .
N2 C29 1.289(8) .
C31 C31 1.470(10) 3_777
C31 C32 1.335(9) .
C31 C30 1.350(9) .
O1W H1WA 0.8591 .
O1W H1WB 0.8590 .
N1 C23 1.335(6) .
N1 C19 1.336(7) .
N3 Cu2 2.006(4) 2_646
N3 C26 1.331(6) .
N3 C27 1.327(7) .
C5 C6 1.503(9) .
C5 C4 1.555(7) .
C5 C7 1.565(7) .
C3 C4 1.525(7) .
C17 C15 1.308(8) .
C17 C16 1.538(10) .
C15 C14 1.492(8) .
C9 C6 1.310(9) .
C9 C8 1.538(8) .
C32 H32 0.9300 .
C32 C33 1.407(8) .
C33 H33 0.9300 .
C30 H30 0.9300 .
C30 C29 1.390(10) .
C29 H29 0.9300 .
C28 H28 0.9300 .
C28 C24 1.363(7) .
C28 C27 1.379(7) .
C8 C2 1.537(7) .
C8 C7 1.551(7) .
C1 C2 1.514(7) .
C2 H2 0.9800 .
C2 C4 1.566(6) .
C23 H23 0.9300 .
C23 C22 1.375(7) .
C4 H4 0.9800 .
C18 C16 1.548(7) .
C18 C14 1.564(7) .
C26 H26 0.9300 .
C26 C25 1.378(7) .
C25 H25 0.9300 .
C25 C24 1.374(7) .
C16 C11 1.541(8) .
C14 C12 1.549(7) .
C12 H12 0.9800 .
C12 C13 1.518(7) .
C12 C11 1.576(6) .
C22 H22 0.9300 .
C22 C21 1.371(7) .
C11 H11 0.9800 .
C11 C10 1.526(7) .
C24 C21 1.480(7) .
C21 C20 1.368(7) .
C27 H27 0.9300 .
C19 H19 0.9300 .
C19 C20 1.358(8) .
C20 H20 0.9300 .

loop_
_geom_torsion_atom_site_label_1
_geom_torsion_atom_site_label_2
_geom_torsion_atom_site_label_3
_geom_torsion_atom_site_label_4
_geom_torsion
_geom_torsion_site_symmetry_1
Cu1 O1 C1 O2 -3.2(6) .
Cu1 O1 C1 C2 -179.2(3) .
Cu1 O5 C10 O6 -9.8(6) .
Cu1 O5 C10 C11 170.0(3) .
Cu1 N2 C33 C32 179.9(6) .
Cu1 N2 C29 C30 -177.8(8) .
Cu1 N1 C23 C22 -173.1(5) .
Cu1 N1 C19 C20 173.6(7) .
Cu2 O8 C13 O7 6.7(6) 1_455
Cu2 O8 C13 C12 -173.7(3) 1_455
Cu2 O3 C3 O4 4.1(8) .
Cu2 O3 C3 C4 -174.4(3) .
Cu2 N3 C26 C25 -179.8(4) 2_646
Cu2 N3 C27 C28 -179.9(5) 2_646
Cl8 C14 C12 C13 -72.3(5) .
Cl8 C14 C12 C11 161.3(4) .
Cl5 C5 C6 Cl6 22.3(7) .
Cl5 C5 C6 C9 -157.9(4) .
Cl5 C5 C4 C3 -75.5(5) .
Cl5 C5 C4 C2 160.8(4) .
Cl5 C5 C7 Cl4 -64.1(5) .
Cl5 C5 C7 Cl3 58.9(5) .
Cl5 C5 C7 C8 178.7(4) .
Cl11 C16 C11 C12 -161.5(4) .
Cl11 C16 C11 C10 73.5(6) .
Cl2 C8 C2 C1 69.8(5) .
Cl2 C8 C2 C4 -160.8(3) .
Cl2 C8 C7 Cl4 65.4(5) .
Cl2 C8 C7 Cl3 -58.7(5) .
Cl2 C8 C7 C5 -178.4(4) .
Cl10 C18 C16 Cl11 65.1(6) .
Cl10 C18 C16 C17 -170.2(4) .
Cl10 C18 C16 C11 -59.0(5) .
Cl10 C18 C14 Cl8 -63.4(5) .
Cl10 C18 C14 C15 171.5(4) .
Cl10 C18 C14 C12 59.4(5) .
Cl9 C18 C16 Cl11 -59.4(7) .
Cl9 C18 C16 C17 65.3(5) .
Cl9 C18 C16 C11 176.5(4) .
Cl9 C18 C14 Cl8 60.8(6) .
Cl9 C18 C14 C15 -64.3(5) .
Cl9 C18 C14 C12 -176.4(4) .
Cl1 C9 C6 Cl6 -2.1(10) .
Cl1 C9 C6 C5 178.2(4) .
Cl1 C9 C8 Cl2 -19.8(6) .
Cl1 C9 C8 C2 113.1(5) .
Cl1 C9 C8 C7 -142.1(4) .
Cl7 C15 C14 Cl8 17.6(7) .
Cl7 C15 C14 C18 141.6(5) .
Cl7 C15 C14 C12 -114.4(5) .
Cl12 C17 C15 Cl7 4.7(9) .
Cl12 C17 C15 C14 -178.1(4) .
Cl12 C17 C16 Cl11 -23.0(7) .
Cl12 C17 C16 C18 -146.1(5) .
Cl12 C17 C16 C11 108.0(5) .
O1 Cu1 O5 C10 -154.3(6) .
O1 Cu1 N2 C33 115.0(5) .
O1 Cu1 N2 C29 -65.3(7) .
O1 Cu1 N1 C23 -175.8(5) .
O1 Cu1 N1 C19 10.5(6) .
O1 C1 C2 C8 0.1(6) .
O1 C1 C2 C4 -123.4(5) .
O8 Cu2 O3 C3 166.7(8) 1_655
O5 Cu1 O1 C1 -23.9(8) .
O5 Cu1 N2 C33 -51.4(5) .
O5 Cu1 N2 C29 128.3(7) .
O5 Cu1 N1 C23 -7.7(5) .
O5 Cu1 N1 C19 178.6(6) .
O2 C1 C2 C8 -176.1(5) .
O2 C1 C2 C4 60.3(6) .
O3 C3 C4 C5 109.5(6) .
O3 C3 C4 C2 -135.8(5) .
O4 C3 C4 C5 -69.1(6) .
O4 C3 C4 C2 45.5(7) .
N2 Cu1 O1 C1 -101.0(3) .
N2 Cu1 O5 C10 -77.4(3) .
N2 Cu1 N1 C23 97.1(7) .
N2 Cu1 N1 C19 -76.5(8) .
C31 C31 C32 C33 -179.6(8) 3_777
C31 C31 C30 C29 -178.5(9) 3_777
C31 C32 C33 N2 0.1(13) .
C31 C30 C29 N2 -4.3(16) .
O1W Cu2 O3 C3 102.8(4) .
N1 Cu1 O1 C1 97.7(3) .
N1 Cu1 O5 C10 84.5(4) .
N1 Cu1 N2 C33 -157.3(6) .
N1 Cu1 N2 C29 22.5(10) .
N1 C23 C22 C21 0.2(10) .
N1 C19 C20 C21 -1.0(14) .
N3 Cu2 O3 C3 -75.1(4) 2_656
N3 C26 C25 C24 0.1(9) .
C17 C15 C14 Cl8 -159.6(4) .
C17 C15 C14 C18 -35.7(6) .
C17 C15 C14 C12 68.3(6) .
C17 C16 C11 C12 66.0(5) .
C17 C16 C11 C10 -59.0(6) .
C15 C17 C16 Cl11 158.4(4) .
C15 C17 C16 C18 35.2(6) .
C15 C17 C16 C11 -70.6(6) .
C15 C14 C12 C13 60.7(6) .
C15 C14 C12 C11 -65.6(5) .
C9 C8 C2 C1 -64.3(6) .
C9 C8 C2 C4 65.1(5) .
C9 C8 C7 Cl4 -170.3(4) .
C9 C8 C7 Cl3 65.5(5) .
C9 C8 C7 C5 -54.1(5) .
C6 C5 C4 C3 57.6(6) .
C6 C5 C4 C2 -66.1(5) .
C6 C5 C7 Cl4 171.4(4) .
C6 C5 C7 Cl3 -65.6(5) .
C6 C5 C7 C8 54.2(5) .
C6 C9 C8 Cl2 159.4(4) .
C6 C9 C8 C2 -67.6(6) .
C6 C9 C8 C7 37.2(6) .
C32 C31 C30 C29 4.2(13) .
C33 N2 C29 C30 1.9(14) .
C30 C31 C32 C33 -2.3(12) .
C29 N2 C33 C32 0.2(12) .
C28 C24 C21 C22 11.3(10) .
C28 C24 C21 C20 -167.2(7) .
C8 C9 C6 Cl6 178.7(4) .
C8 C9 C6 C5 -1.1(7) .
C8 C2 C4 C5 -0.4(5) .
C8 C2 C4 C3 -120.0(5) .
C1 C2 C4 C5 129.8(5) .
C1 C2 C4 C3 10.1(7) .
C2 C8 C7 Cl4 -59.2(5) .
C2 C8 C7 Cl3 176.6(4) .
C2 C8 C7 C5 57.0(5) .
C23 N1 C19 C20 -0.5(12) .
C23 C22 C21 C24 179.7(6) .
C23 C22 C21 C20 -1.6(10) .
C4 C5 C6 Cl6 -109.3(5) .
C4 C5 C6 C9 70.5(6) .
C4 C5 C7 Cl4 59.5(5) .
C4 C5 C7 Cl3 -177.5(4) .
C4 C5 C7 C8 -57.7(5) .
C18 C16 C11 C12 -36.9(6) .
C18 C16 C11 C10 -162.0(5) .
C18 C14 C12 C13 164.7(4) .
C18 C14 C12 C11 38.3(5) .
C7 C5 C6 Cl6 145.0(5) .
C7 C5 C6 C9 -35.2(6) .
C7 C5 C4 C3 160.6(5) .
C7 C5 C4 C2 36.9(5) .
C7 C8 C2 C1 -166.0(4) .
C7 C8 C2 C4 -36.6(5) .
C26 N3 C27 C28 -1.1(9) .
C26 C25 C24 C28 -1.9(9) .
C26 C25 C24 C21 178.1(5) .
C25 C24 C21 C22 -168.7(6) .
C25 C24 C21 C20 12.7(10) .
C16 C17 C15 Cl7 -176.7(4) .
C16 C17 C15 C14 0.4(6) .
C16 C18 C14 Cl8 178.5(5) .
C16 C18 C14 C15 53.4(5) .
C16 C18 C14 C12 -58.8(5) .
C16 C11 C10 O5 -115.2(5) .
C16 C11 C10 O6 64.5(6) .
C14 C18 C16 Cl11 -176.5(5) .
C14 C18 C16 C17 -51.8(5) .
C14 C18 C16 C11 59.4(5) .
C14 C12 C13 O8 -9.7(6) .
C14 C12 C13 O7 169.8(4) .
C14 C12 C11 C16 -1.3(5) .
C14 C12 C11 C10 121.9(5) .
C12 C11 C10 O5 128.3(5) .
C12 C11 C10 O6 -52.0(7) .
C22 C21 C20 C19 2.0(12) .
C13 C12 C11 C16 -127.9(5) .
C13 C12 C11 C10 -4.7(7) .
C11 C12 C13 O8 110.6(5) .
C11 C12 C13 O7 -69.9(6) .
C24 C28 C27 N3 -0.8(11) .
C24 C21 C20 C19 -179.4(7) .
C27 N3 C26 C25 1.5(8) .
C27 C28 C24 C25 2.3(10) .
C27 C28 C24 C21 -177.8(6) .
C19 N1 C23 C22 0.8(9) .

loop_
_platon_squeeze_void_nr
_platon_squeeze_void_average_x
_platon_squeeze_void_average_y
_platon_squeeze_void_average_z
_platon_squeeze_void_volume
_platon_squeeze_void_count_electrons
_platon_squeeze_void_content
1 0.170 0.550 0.433 11 7 ' '
2 0.170 0.950 0.933 11 7 ' '
3 0.500 0.000 0.500 211 58 ' '
4 0.500 0.500 1.000 211 58 ' '
5 0.829 0.050 0.066 11 7 ' '
6 0.829 0.450 0.566 11 7 ' '
